data_4087307
loop_
_publ_author_name
'See, Xin Yi'
'Beaumier, Evan P.'
'Davis-Gilbert, Zachary W'
'Dunn, Peter L.'
'Larsen, Jacob A.'
'Pearce, Adam J.'
'Wheeler, T. Alex'
'Tonks, Ian A.'

_publ_section_title
;
 Generation of Ti(II) Alkyne Trimerization Catalysts in the Absence of
 Strong Metal Reductants.
;
_journal_issue 7
_journal_name_full Organometallics
_journal_page_first 1383
_journal_page_last 1390
_journal_paper_doi 10.1021/acs.organomet.7b00096
_journal_volume 36
_journal_year 2017
_chemical_formula_moiety 'C40 H54 Cl N4 Ti'
_chemical_formula_sum 'C40 H54 Cl N4 Ti'
_chemical_formula_weight 674.22
_chemical_name_common 16115_0m
_chemical_name_systematic Ti(NTol)(iPr2-N^N)pyCl
_space_group_crystal_system monoclinic
_space_group_IT_number 14
_space_group_name_Hall '-P 2yn'
_space_group_name_H-M_alt 'P 1 21/n 1'
_symmetry_space_group_name_Hall '-P 2yn'
_symmetry_space_group_name_H-M 'P 1 21/n 1'
_atom_sites_solution_hydrogens geom
_audit_creation_method SHELXL-2014/7
_cell_angle_alpha 90
_cell_angle_beta 103.355(12)
_cell_angle_gamma 90
_cell_formula_units_Z 4
_cell_length_a 11.142(3)
_cell_length_b 27.430(5)
_cell_length_c 12.8602(12)
_cell_measurement_reflns_used 9314
_cell_measurement_temperature 123(2)
_cell_measurement_theta_max 74.555
_cell_measurement_theta_min 3.22
_cell_volume 3824.1(13)
_computing_cell_refinement 'SAINT, Bruker'
_computing_data_collection 'SMART, Bruker'
_computing_data_reduction 'SAINT, Bruker'
_computing_molecular_graphics 'SHELXTL, Bruker'
_computing_structure_refinement 'SHELXL-2014/7 (Sheldrick, 2014)'
_computing_structure_solution 'SHELXL-2014/7 (Sheldrick, 2014)'
_diffrn_ambient_temperature 123(2)
_diffrn_measured_fraction_theta_full 1.000
_diffrn_measured_fraction_theta_max 0.991
_diffrn_measurement_device_type 'Bruker SMART Platform CCD'
_diffrn_measurement_method 'area detector, omega scans per phi'
_diffrn_radiation_type CuK\a
_diffrn_radiation_wavelength 1.54178
_diffrn_reflns_av_R_equivalents 0.1105
_diffrn_reflns_av_unetI/netI 0.0311
_diffrn_reflns_Laue_measured_fraction_full 1.000
_diffrn_reflns_Laue_measured_fraction_max 0.991
_diffrn_reflns_limit_h_max 13
_diffrn_reflns_limit_h_min -13
_diffrn_reflns_limit_k_max 34
_diffrn_reflns_limit_k_min -34
_diffrn_reflns_limit_l_max 16
_diffrn_reflns_limit_l_min -16
_diffrn_reflns_number 89608
_diffrn_reflns_point_group_measured_fraction_full 1.000
_diffrn_reflns_point_group_measured_fraction_max 0.991
_diffrn_reflns_theta_full 67.679
_diffrn_reflns_theta_max 75.116
_diffrn_reflns_theta_min 3.222
_diffrn_source fine
_exptl_absorpt_coefficient_mu 2.768
_exptl_absorpt_correction_T_max 1.0000
_exptl_absorpt_correction_T_min 0.6849
_exptl_absorpt_correction_type multi-scan
_exptl_absorpt_process_details 'SADABS, R. Blessing, 1995'
_exptl_crystal_colour Brown
_exptl_crystal_density_diffrn 1.171
_exptl_crystal_description Block
_exptl_crystal_F_000 1444
_exptl_crystal_size_max 0.150
_exptl_crystal_size_mid 0.100
_exptl_crystal_size_min 0.100
_refine_diff_density_max 0.408
_refine_diff_density_min -0.536
_refine_diff_density_rms 0.056
_refine_ls_extinction_method none
_refine_ls_goodness_of_fit_ref 1.027
_refine_ls_hydrogen_treatment constr
_refine_ls_matrix_type full
_refine_ls_number_parameters 436
_refine_ls_number_reflns 7810
_refine_ls_number_restraints 3
_refine_ls_restrained_S_all 1.029
_refine_ls_R_factor_all 0.0431
_refine_ls_R_factor_gt 0.0412
_refine_ls_shift/su_max 0.022
_refine_ls_shift/su_mean 0.001
_refine_ls_structure_factor_coef Fsqd
_refine_ls_weighting_details 'w=1/[\s^2^(Fo^2^)+(0.0599P)^2^+2.5054P] where P=(Fo^2^+2Fc^2^)/3'
_refine_ls_weighting_scheme calc
_refine_ls_wR_factor_gt 0.1114
_refine_ls_wR_factor_ref 0.1131
_reflns_Friedel_coverage 0.000
_reflns_number_gt 7426
_reflns_number_total 7810
_reflns_threshold_expression 'I > 2\s(I)'
_cod_data_source_file om7b00096_si_002.cif
_cod_data_source_block 16115_0m
_cod_depositor_comments 'Adding full bibliography for 4087304--4087307.cif.'
_cod_original_cell_volume 3824.0(13)
_cod_database_code 4087307
_shelx_shelxl_version_number 2014/7
_shelx_space_group_comment
;
The symmetry employed for this shelxl refinement is uniquely defined
by the following loop, which should always be used as a source of
symmetry information in preference to the above space-group names.
They are only intended as comments.
;
_shelx_estimated_absorpt_t_min 0.682
_shelx_estimated_absorpt_t_max 0.769

loop_
_space_group_symop_operation_xyz
'x, y, z'
'-x+1/2, y+1/2, -z+1/2'
'-x, -y, -z'
'x-1/2, -y-1/2, z-1/2'

loop_
_atom_site_label
_atom_site_type_symbol
_atom_site_fract_x
_atom_site_fract_y
_atom_site_fract_z
_atom_site_U_iso_or_equiv
_atom_site_adp_type
_atom_site_occupancy
_atom_site_site_symmetry_order
_atom_site_calc_flag
_atom_site_refinement_flags_posn
_atom_site_refinement_flags_adp
_atom_site_refinement_flags_occupancy
_atom_site_disorder_assembly
_atom_site_disorder_group
Ti1 Ti 0.34680(2) 0.31505(2) 0.31875(2) 0.01537(9) Uani 1 1 d . . . . .
Cl1 Cl 0.25983(4) 0.25446(2) 0.40279(3) 0.02496(10) Uani 1 1 d . . . . .
N1 N 0.47020(13) 0.33683(5) 0.41135(11) 0.0210(3) Uani 1 1 d . . . . .
N2 N 0.19866(12) 0.36435(5) 0.30929(10) 0.0178(3) Uani 1 1 d . . . . .
N3 N 0.30734(12) 0.36383(5) 0.18504(10) 0.0181(3) Uani 1 1 d . . . . .
N4 N 0.43004(12) 0.26698(5) 0.21873(11) 0.0192(3) Uani 1 1 d . . . . .
C1 C 0.53952(14) 0.34924(6) 0.51145(13) 0.0196(3) Uani 1 1 d . . . . .
C2 C 0.53499(17) 0.31997(7) 0.60008(15) 0.0275(4) Uani 1 1 d . . . . .
H2 H 0.4883 0.2907 0.5900 0.033 Uiso 1 1 calc R U . . .
C3 C 0.59778(17) 0.33330(7) 0.70186(15) 0.0296(4) Uani 1 1 d . . . . .
H3 H 0.5918 0.3134 0.7609 0.036 Uiso 1 1 calc R U . . .
C4 C 0.66953(16) 0.37532(7) 0.71957(14) 0.0252(3) Uani 1 1 d . . . . .
C5 C 0.67498(16) 0.40392(7) 0.63144(15) 0.0272(4) Uani 1 1 d . . . . .
H5 H 0.7237 0.4327 0.6417 0.033 Uiso 1 1 calc R U . . .
C6 C 0.61113(16) 0.39151(6) 0.52893(14) 0.0249(3) Uani 1 1 d . . . . .
H6 H 0.6162 0.4119 0.4704 0.030 Uiso 1 1 calc R U . . .
C7 C 0.74008(19) 0.38892(8) 0.83085(15) 0.0348(4) Uani 1 1 d . . . . .
H7A H 0.8108 0.3670 0.8532 0.052 Uiso 1 1 calc R U . . .
H7B H 0.6858 0.3859 0.8806 0.052 Uiso 1 1 calc R U . . .
H7C H 0.7693 0.4226 0.8309 0.052 Uiso 1 1 calc R U . . .
C8 C 0.21270(14) 0.38223(5) 0.21724(12) 0.0174(3) Uani 1 1 d . . . . .
H8 H 0.1594 0.4062 0.1779 0.021 Uiso 1 1 calc R U . . .
C9 C 0.10072(14) 0.37919(5) 0.35618(12) 0.0178(3) Uani 1 1 d . . . . .
C10 C 0.13033(15) 0.40754(6) 0.44989(13) 0.0205(3) Uani 1 1 d . . . . .
C11 C 0.03452(17) 0.42330(6) 0.49512(14) 0.0256(3) Uani 1 1 d . . . . .
H11 H 0.0526 0.4433 0.5571 0.031 Uiso 1 1 calc R U . . .
C12 C -0.08644(17) 0.41016(7) 0.45090(15) 0.0282(4) Uani 1 1 d . . . . .
H12 H -0.1509 0.4216 0.4818 0.034 Uiso 1 1 calc R U . . .
C13 C -0.11349(16) 0.38041(7) 0.36179(14) 0.0267(4) Uani 1 1 d . . . . .
H13 H -0.1964 0.3707 0.3334 0.032 Uiso 1 1 calc R U . . .
C14 C -0.02082(15) 0.36436(6) 0.31248(13) 0.0217(3) Uani 1 1 d . . . . .
C15 C 0.26280(16) 0.42149(6) 0.49986(14) 0.0249(3) Uani 1 1 d . . . . .
H15 H 0.3169 0.4018 0.4638 0.030 Uiso 1 1 calc R U . . .
C16 C 0.2999(2) 0.40986(10) 0.61827(18) 0.0471(6) Uani 1 1 d . . . . .
H16A H 0.2525 0.4303 0.6568 0.071 Uiso 1 1 calc R U . . .
H16B H 0.3881 0.4163 0.6450 0.071 Uiso 1 1 calc R U . . .
H16C H 0.2830 0.3754 0.6295 0.071 Uiso 1 1 calc R U . . .
C17 C 0.2861(3) 0.47482(9) 0.4801(2) 0.0547(6) Uani 1 1 d . . . . .
H17A H 0.2630 0.4815 0.4032 0.082 Uiso 1 1 calc R U . . .
H17B H 0.3738 0.4822 0.5076 0.082 Uiso 1 1 calc R U . . .
H17C H 0.2367 0.4952 0.5168 0.082 Uiso 1 1 calc R U . . .
C18 C -0.05523(16) 0.33021(7) 0.21685(14) 0.0261(3) Uani 1 1 d . . . . .
H18 H 0.0211 0.3236 0.1908 0.031 Uiso 1 1 calc R U . . .
C19 C -0.15041(19) 0.35269(8) 0.12495(16) 0.0362(4) Uani 1 1 d . . . . .
H19A H -0.2270 0.3588 0.1480 0.054 Uiso 1 1 calc R U . . .
H19B H -0.1669 0.3302 0.0641 0.054 Uiso 1 1 calc R U . . .
H19C H -0.1186 0.3835 0.1037 0.054 Uiso 1 1 calc R U . . .
C20 C -0.10180(19) 0.28162(7) 0.25016(17) 0.0353(4) Uani 1 1 d . . . . .
H20A H -0.0377 0.2667 0.3064 0.053 Uiso 1 1 calc R U . . .
H20B H -0.1216 0.2598 0.1883 0.053 Uiso 1 1 calc R U . . .
H20C H -0.1760 0.2872 0.2772 0.053 Uiso 1 1 calc R U . . .
C21 C 0.34151(14) 0.37828(6) 0.08975(12) 0.0183(3) Uani 1 1 d . . . . .
C22 C 0.29066(15) 0.35380(6) -0.00619(13) 0.0225(3) Uani 1 1 d . . . . .
C23 C 0.33235(18) 0.36680(7) -0.09723(14) 0.0309(4) Uani 1 1 d . . . . .
H23 H 0.2986 0.3510 -0.1633 0.037 Uiso 1 1 calc R U . . .
C24 C 0.42169(19) 0.40220(8) -0.09251(15) 0.0343(4) Uani 1 1 d . . . . .
H24 H 0.4488 0.4105 -0.1551 0.041 Uiso 1 1 calc R U . . .
C25 C 0.47180(18) 0.42564(7) 0.00300(15) 0.0292(4) Uani 1 1 d . . . . .
H25 H 0.5335 0.4498 0.0054 0.035 Uiso 1 1 calc R U . . .
C26 C 0.43286(15) 0.41428(6) 0.09572(13) 0.0214(3) Uani 1 1 d . . . . .
C27 C 0.19053(17) 0.31560(7) -0.01210(14) 0.0264(4) Uani 1 1 d . . . . .
H27 H 0.1944 0.3040 0.0623 0.032 Uiso 1 1 calc R U . . .
C28 C 0.06378(18) 0.33815(8) -0.05446(18) 0.0384(5) Uani 1 1 d . . . . .
H28A H 0.0518 0.3651 -0.0079 0.058 Uiso 1 1 calc R U . . .
H28B H 0.0000 0.3134 -0.0558 0.058 Uiso 1 1 calc R U . . .
H28C H 0.0579 0.3505 -0.1270 0.058 Uiso 1 1 calc R U . . .
C29 C 0.20804(19) 0.27123(7) -0.07889(16) 0.0341(4) Uani 1 1 d . . . . .
H29A H 0.1470 0.2462 -0.0731 0.051 Uiso 1 1 calc R U . . .
H29B H 0.2913 0.2580 -0.0526 0.051 Uiso 1 1 calc R U . . .
H29C H 0.1970 0.2809 -0.1538 0.051 Uiso 1 1 calc R U . . .
C30 C 0.48480(17) 0.44055(6) 0.20039(14) 0.0265(4) Uani 1 1 d . . . . .
H30 H 0.4831 0.4174 0.2601 0.032 Uiso 1 1 calc R U . . .
C31 C 0.61797(18) 0.45781(7) 0.21236(17) 0.0341(4) Uani 1 1 d . . . . .
H31A H 0.6689 0.4305 0.1987 0.051 Uiso 1 1 calc R U . . .
H31B H 0.6501 0.4700 0.2851 0.051 Uiso 1 1 calc R U . . .
H31C H 0.6202 0.4840 0.1610 0.051 Uiso 1 1 calc R U . . .
C32 C 0.4036(2) 0.48454(8) 0.21175(19) 0.0396(5) Uani 1 1 d . . . . .
H32A H 0.4052 0.5081 0.1547 0.059 Uiso 1 1 calc R U . . .
H32B H 0.4351 0.5000 0.2814 0.059 Uiso 1 1 calc R U . . .
H32C H 0.3187 0.4736 0.2064 0.059 Uiso 1 1 calc R U . . .
C33 C 0.39031(17) 0.22145(6) 0.19469(15) 0.0265(4) Uani 1 1 d . . . . .
H33 H 0.3277 0.2088 0.2262 0.032 Uiso 1 1 calc R U . . .
C34 C 0.4368(2) 0.19199(7) 0.12563(16) 0.0331(4) Uani 1 1 d . . . . .
H34 H 0.4070 0.1597 0.1108 0.040 Uiso 1 1 calc R U . . .
C35 C 0.52722(18) 0.21035(7) 0.07862(15) 0.0313(4) Uani 1 1 d . . . . .
H35 H 0.5602 0.1910 0.0307 0.038 Uiso 1 1 calc R U . . .
C36 C 0.56857(16) 0.25735(7) 0.10269(14) 0.0280(4) Uani 1 1 d . . . . .
H36 H 0.6303 0.2709 0.0712 0.034 Uiso 1 1 calc R U . . .
C37 C 0.51892(15) 0.28451(6) 0.17332(13) 0.0228(3) Uani 1 1 d . . . . .
H37 H 0.5485 0.3167 0.1904 0.027 Uiso 1 1 calc R U . . .
C38 C -0.0196(9) 0.5047(4) 0.0389(8) 0.0535(12) Uani 0.378(7) 1 d D . P A 1
H38A H 0.0247 0.5352 0.0651 0.064 Uiso 0.378(7) 1 calc R U P A 1
H38B H 0.0196 0.4794 0.0905 0.064 Uiso 0.378(7) 1 calc R U P A 1
C39 C -0.1423(10) 0.5119(4) 0.0668(8) 0.0616(13) Uani 0.378(7) 1 d D . P A 1
H39A H -0.1983 0.4837 0.0470 0.074 Uiso 0.378(7) 1 calc R U P A 1
H39B H -0.1841 0.5423 0.0369 0.074 Uiso 0.378(7) 1 calc R U P A 1
C40 C -0.081(2) 0.5154(15) 0.1988(11) 0.115(3) Uani 0.378(7) 1 d D . P A 1
H40A H -0.0655 0.4825 0.2284 0.173 Uiso 0.378(7) 1 calc R U P A 1
H40B H -0.1383 0.5323 0.2337 0.173 Uiso 0.378(7) 1 calc R U P A 1
H40C H -0.0029 0.5335 0.2113 0.173 Uiso 0.378(7) 1 calc R U P A 1
C38' C 0.0308(6) 0.4985(2) 0.0687(5) 0.0535(12) Uani 0.622(7) 1 d D . P A 2
H38C H 0.0666 0.4660 0.0910 0.064 Uiso 0.622(7) 1 calc R U P A 2
H38D H 0.0936 0.5240 0.0934 0.064 Uiso 0.622(7) 1 calc R U P A 2
C39' C -0.0845(6) 0.5075(2) 0.1061(5) 0.0616(13) Uani 0.622(7) 1 d D . P A 2
H39C H -0.1448 0.4810 0.0818 0.074 Uiso 0.622(7) 1 calc R U P A 2
H39D H -0.1223 0.5388 0.0773 0.074 Uiso 0.622(7) 1 calc R U P A 2
C40' C -0.0457(14) 0.5093(8) 0.2339(7) 0.115(3) Uani 0.622(7) 1 d D . P A 2
H40D H 0.0111 0.4824 0.2604 0.173 Uiso 0.622(7) 1 calc R U P A 2
H40E H -0.1195 0.5061 0.2626 0.173 Uiso 0.622(7) 1 calc R U P A 2
H40F H -0.0049 0.5404 0.2570 0.173 Uiso 0.622(7) 1 calc R U P A 2

loop_
_atom_site_aniso_label
_atom_site_aniso_U_11
_atom_site_aniso_U_22
_atom_site_aniso_U_33
_atom_site_aniso_U_23
_atom_site_aniso_U_13
_atom_site_aniso_U_12
Ti1 0.01555(15) 0.01701(15) 0.01479(14) 0.00069(9) 0.00606(10) 0.00097(9)
Cl1 0.0296(2) 0.02319(19) 0.0262(2) 0.00394(14) 0.01486(16) -0.00146(14)
N1 0.0207(7) 0.0227(7) 0.0203(7) 0.0004(5) 0.0065(5) 0.0016(5)
N2 0.0183(6) 0.0201(6) 0.0168(6) 0.0010(5) 0.0078(5) 0.0026(5)
N3 0.0203(6) 0.0201(6) 0.0161(6) 0.0016(5) 0.0084(5) 0.0013(5)
N4 0.0176(6) 0.0219(6) 0.0188(6) -0.0001(5) 0.0060(5) 0.0025(5)
C1 0.0154(7) 0.0245(8) 0.0189(7) -0.0002(6) 0.0042(6) 0.0031(6)
C2 0.0274(9) 0.0278(9) 0.0256(9) 0.0042(7) 0.0025(7) -0.0045(7)
C3 0.0311(9) 0.0331(9) 0.0235(8) 0.0074(7) 0.0039(7) 0.0017(7)
C4 0.0211(8) 0.0305(9) 0.0226(8) -0.0026(7) 0.0018(6) 0.0077(6)
C5 0.0249(8) 0.0272(8) 0.0286(9) -0.0035(7) 0.0045(7) -0.0034(7)
C6 0.0254(8) 0.0270(8) 0.0227(8) 0.0031(6) 0.0067(7) -0.0012(7)
C7 0.0328(10) 0.0416(10) 0.0257(9) -0.0058(8) -0.0017(7) 0.0067(8)
C8 0.0172(7) 0.0178(7) 0.0171(7) 0.0003(5) 0.0038(6) 0.0001(5)
C9 0.0202(8) 0.0179(7) 0.0175(7) 0.0031(5) 0.0090(6) 0.0038(6)
C10 0.0256(8) 0.0175(7) 0.0206(7) 0.0013(6) 0.0097(6) 0.0027(6)
C11 0.0313(9) 0.0247(8) 0.0239(8) -0.0021(6) 0.0130(7) 0.0053(7)
C12 0.0271(9) 0.0322(9) 0.0298(9) 0.0019(7) 0.0158(7) 0.0097(7)
C13 0.0195(8) 0.0350(9) 0.0277(9) 0.0016(7) 0.0096(7) 0.0042(7)
C14 0.0210(8) 0.0256(8) 0.0198(7) 0.0011(6) 0.0073(6) 0.0022(6)
C15 0.0267(9) 0.0262(8) 0.0232(8) -0.0068(6) 0.0087(7) -0.0006(6)
C16 0.0340(11) 0.0738(16) 0.0310(11) 0.0104(10) 0.0020(9) 0.0019(10)
C17 0.0530(15) 0.0398(12) 0.0656(16) 0.0046(11) 0.0017(12) -0.0190(11)
C18 0.0183(8) 0.0359(9) 0.0253(8) -0.0063(7) 0.0077(6) -0.0011(7)
C19 0.0357(10) 0.0448(11) 0.0265(9) -0.0032(8) 0.0038(8) -0.0017(8)
C20 0.0333(10) 0.0314(9) 0.0417(11) -0.0058(8) 0.0097(8) -0.0009(8)
C21 0.0190(7) 0.0212(7) 0.0164(7) 0.0025(6) 0.0076(6) 0.0029(6)
C22 0.0223(8) 0.0277(8) 0.0187(7) 0.0004(6) 0.0075(6) -0.0007(6)
C23 0.0359(10) 0.0417(10) 0.0165(8) -0.0028(7) 0.0092(7) -0.0069(8)
C24 0.0390(11) 0.0476(11) 0.0204(8) 0.0030(7) 0.0155(8) -0.0085(8)
C25 0.0311(9) 0.0335(9) 0.0255(9) 0.0031(7) 0.0119(7) -0.0087(7)
C26 0.0235(8) 0.0220(8) 0.0194(8) 0.0022(6) 0.0068(6) 0.0002(6)
C27 0.0265(9) 0.0336(9) 0.0197(8) -0.0031(6) 0.0064(7) -0.0073(7)
C28 0.0243(9) 0.0471(12) 0.0438(11) -0.0104(9) 0.0077(8) -0.0045(8)
C29 0.0358(10) 0.0332(10) 0.0325(10) -0.0064(8) 0.0063(8) -0.0043(8)
C30 0.0337(9) 0.0241(8) 0.0228(8) -0.0011(6) 0.0091(7) -0.0070(7)
C31 0.0306(10) 0.0333(9) 0.0368(10) -0.0050(8) 0.0044(8) -0.0040(8)
C32 0.0378(11) 0.0358(10) 0.0513(12) -0.0162(9) 0.0229(9) -0.0072(8)
C33 0.0279(9) 0.0249(8) 0.0298(9) -0.0012(7) 0.0132(7) -0.0017(7)
C34 0.0408(11) 0.0266(9) 0.0348(10) -0.0095(7) 0.0147(8) -0.0018(8)
C35 0.0324(10) 0.0374(10) 0.0266(9) -0.0071(7) 0.0117(7) 0.0084(8)
C36 0.0224(8) 0.0389(10) 0.0257(8) 0.0000(7) 0.0121(7) 0.0033(7)
C37 0.0205(8) 0.0255(8) 0.0245(8) 0.0003(6) 0.0094(6) 0.0002(6)
C38 0.047(3) 0.070(2) 0.047(3) -0.009(2) 0.019(2) -0.017(3)
C39 0.069(4) 0.060(2) 0.059(4) -0.005(2) 0.021(3) -0.007(3)
C40 0.108(10) 0.150(8) 0.086(7) 0.000(8) 0.020(6) -0.027(7)
C38' 0.047(3) 0.070(2) 0.047(3) -0.009(2) 0.019(2) -0.017(3)
C39' 0.069(4) 0.060(2) 0.059(4) -0.005(2) 0.021(3) -0.007(3)
C40' 0.108(10) 0.150(8) 0.086(7) 0.000(8) 0.020(6) -0.027(7)

loop_
_atom_type_symbol
_atom_type_description
_atom_type_scat_dispersion_real
_atom_type_scat_dispersion_imag
_atom_type_scat_source
C C 0.0181 0.0091 'International Tables Vol C Tables 4.2.6.8 and 6.1.1.4'
H H 0.0000 0.0000 'International Tables Vol C Tables 4.2.6.8 and 6.1.1.4'
N N 0.0311 0.0180 'International Tables Vol C Tables 4.2.6.8 and 6.1.1.4'
Cl Cl 0.3639 0.7018 'International Tables Vol C Tables 4.2.6.8 and 6.1.1.4'
Ti Ti 0.2191 1.8069 'International Tables Vol C Tables 4.2.6.8 and 6.1.1.4'

loop_
_geom_angle_atom_site_label_1
_geom_angle_atom_site_label_2
_geom_angle_atom_site_label_3
_geom_angle
_geom_angle_site_symmetry_1
_geom_angle_site_symmetry_3
N1 Ti1 N2 107.98(6) . .
N1 Ti1 N3 108.93(6) . .
N2 Ti1 N3 62.73(5) . .
N1 Ti1 N4 103.79(6) . .
N2 Ti1 N4 141.36(5) . .
N3 Ti1 N4 86.61(5) . .
N1 Ti1 Cl1 106.41(5) . .
N2 Ti1 Cl1 94.63(4) . .
N3 Ti1 Cl1 142.47(4) . .
N4 Ti1 Cl1 96.99(4) . .
N1 Ti1 C8 112.89(6) . .
N2 Ti1 C8 31.44(5) . .
N3 Ti1 C8 31.33(5) . .
N4 Ti1 C8 114.45(5) . .
Cl1 Ti1 C8 120.13(4) . .
C1 N1 Ti1 157.44(12) . .
C8 N2 C9 122.25(13) . .
C8 N2 Ti1 92.09(9) . .
C9 N2 Ti1 145.40(10) . .
C8 N3 C21 123.84(13) . .
C8 N3 Ti1 91.01(9) . .
C21 N3 Ti1 145.09(10) . .
C33 N4 C37 118.01(14) . .
C33 N4 Ti1 122.36(11) . .
C37 N4 Ti1 119.47(11) . .
N1 C1 C6 122.02(15) . .
N1 C1 C2 119.86(15) . .
C6 C1 C2 118.06(15) . .
C3 C2 C1 120.77(16) . .
C3 C2 H2 119.6 . .
C1 C2 H2 119.6 . .
C2 C3 C4 121.32(17) . .
C2 C3 H3 119.3 . .
C4 C3 H3 119.3 . .
C3 C4 C5 117.74(16) . .
C3 C4 C7 120.86(17) . .
C5 C4 C7 121.40(17) . .
C6 C5 C4 121.75(16) . .
C6 C5 H5 119.1 . .
C4 C5 H5 119.1 . .
C5 C6 C1 120.34(16) . .
C5 C6 H6 119.8 . .
C1 C6 H6 119.8 . .
C4 C7 H7A 109.5 . .
C4 C7 H7B 109.5 . .
H7A C7 H7B 109.5 . .
C4 C7 H7C 109.5 . .
H7A C7 H7C 109.5 . .
H7B C7 H7C 109.5 . .
N3 C8 N2 114.03(14) . .
N3 C8 Ti1 57.65(8) . .
N2 C8 Ti1 56.47(8) . .
N3 C8 H8 123.0 . .
N2 C8 H8 123.0 . .
Ti1 C8 H8 177.1 . .
C14 C9 C10 121.15(14) . .
C14 C9 N2 120.78(14) . .
C10 C9 N2 118.02(14) . .
C11 C10 C9 118.47(16) . .
C11 C10 C15 120.54(15) . .
C9 C10 C15 120.98(14) . .
C12 C11 C10 120.90(16) . .
C12 C11 H11 119.5 . .
C10 C11 H11 119.5 . .
C13 C12 C11 119.97(15) . .
C13 C12 H12 120.0 . .
C11 C12 H12 120.0 . .
C12 C13 C14 121.22(17) . .
C12 C13 H13 119.4 . .
C14 C13 H13 119.4 . .
C9 C14 C13 118.16(15) . .
C9 C14 C18 122.83(14) . .
C13 C14 C18 118.96(15) . .
C10 C15 C16 112.66(15) . .
C10 C15 C17 111.09(16) . .
C16 C15 C17 110.69(19) . .
C10 C15 H15 107.4 . .
C16 C15 H15 107.4 . .
C17 C15 H15 107.4 . .
C15 C16 H16A 109.5 . .
C15 C16 H16B 109.5 . .
H16A C16 H16B 109.5 . .
C15 C16 H16C 109.5 . .
H16A C16 H16C 109.5 . .
H16B C16 H16C 109.5 . .
C15 C17 H17A 109.5 . .
C15 C17 H17B 109.5 . .
H17A C17 H17B 109.5 . .
C15 C17 H17C 109.5 . .
H17A C17 H17C 109.5 . .
H17B C17 H17C 109.5 . .
C14 C18 C19 112.20(15) . .
C14 C18 C20 110.41(15) . .
C19 C18 C20 110.48(16) . .
C14 C18 H18 107.9 . .
C19 C18 H18 107.9 . .
C20 C18 H18 107.9 . .
C18 C19 H19A 109.5 . .
C18 C19 H19B 109.5 . .
H19A C19 H19B 109.5 . .
C18 C19 H19C 109.5 . .
H19A C19 H19C 109.5 . .
H19B C19 H19C 109.5 . .
C18 C20 H20A 109.5 . .
C18 C20 H20B 109.5 . .
H20A C20 H20B 109.5 . .
C18 C20 H20C 109.5 . .
H20A C20 H20C 109.5 . .
H20B C20 H20C 109.5 . .
C22 C21 C26 121.56(14) . .
C22 C21 N3 119.36(14) . .
C26 C21 N3 118.88(14) . .
C23 C22 C21 117.91(16) . .
C23 C22 C27 120.98(15) . .
C21 C22 C27 121.08(14) . .
C24 C23 C22 121.09(17) . .
C24 C23 H23 119.5 . .
C22 C23 H23 119.5 . .
C23 C24 C25 120.28(16) . .
C23 C24 H24 119.9 . .
C25 C24 H24 119.9 . .
C24 C25 C26 120.87(16) . .
C24 C25 H25 119.6 . .
C26 C25 H25 119.6 . .
C25 C26 C21 118.28(15) . .
C25 C26 C30 121.43(15) . .
C21 C26 C30 120.27(14) . .
C22 C27 C28 110.32(15) . .
C22 C27 C29 112.94(15) . .
C28 C27 C29 110.54(16) . .
C22 C27 H27 107.6 . .
C28 C27 H27 107.6 . .
C29 C27 H27 107.6 . .
C27 C28 H28A 109.5 . .
C27 C28 H28B 109.5 . .
H28A C28 H28B 109.5 . .
C27 C28 H28C 109.5 . .
H28A C28 H28C 109.5 . .
H28B C28 H28C 109.5 . .
C27 C29 H29A 109.5 . .
C27 C29 H29B 109.5 . .
H29A C29 H29B 109.5 . .
C27 C29 H29C 109.5 . .
H29A C29 H29C 109.5 . .
H29B C29 H29C 109.5 . .
C26 C30 C31 113.45(15) . .
C26 C30 C32 110.18(16) . .
C31 C30 C32 109.03(15) . .
C26 C30 H30 108.0 . .
C31 C30 H30 108.0 . .
C32 C30 H30 108.0 . .
C30 C31 H31A 109.5 . .
C30 C31 H31B 109.5 . .
H31A C31 H31B 109.5 . .
C30 C31 H31C 109.5 . .
H31A C31 H31C 109.5 . .
H31B C31 H31C 109.5 . .
C30 C32 H32A 109.5 . .
C30 C32 H32B 109.5 . .
H32A C32 H32B 109.5 . .
C30 C32 H32C 109.5 . .
H32A C32 H32C 109.5 . .
H32B C32 H32C 109.5 . .
N4 C33 C34 122.68(16) . .
N4 C33 H33 118.7 . .
C34 C33 H33 118.7 . .
C35 C34 C33 119.00(17) . .
C35 C34 H34 120.5 . .
C33 C34 H34 120.5 . .
C36 C35 C34 118.75(16) . .
C36 C35 H35 120.6 . .
C34 C35 H35 120.6 . .
C35 C36 C37 119.11(16) . .
C35 C36 H36 120.4 . .
C37 C36 H36 120.4 . .
N4 C37 C36 122.44(16) . .
N4 C37 H37 118.8 . .
C36 C37 H37 118.8 . .
C38 C38 C39 138.4(12) 3_565 .
C38 C38 H38A 102.5 3_565 .
C39 C38 H38A 102.5 . .
C38 C38 H38B 102.5 3_565 .
C39 C38 H38B 102.5 . .
H38A C38 H38B 104.9 . .
C38 C39 C40 93.9(11) . .
C38 C39 H39A 112.9 . .
C40 C39 H39A 112.9 . .
C38 C39 H39B 112.9 . .
C40 C39 H39B 113.0 . .
H39A C39 H39B 110.4 . .
C39 C40 H40A 109.5 . .
C39 C40 H40B 109.5 . .
H40A C40 H40B 109.5 . .
C39 C40 H40C 109.5 . .
H40A C40 H40C 109.5 . .
H40B C40 H40C 109.5 . .
C39' C38' C38' 98.7(5) . 3_565
C39' C38' H38C 112.0 . .
C38' C38' H38C 112.0 3_565 .
C39' C38' H38D 112.0 . .
C38' C38' H38D 112.0 3_565 .
H38C C38' H38D 109.7 . .
C38' C39' C40' 106.7(7) . .
C38' C39' H39C 110.4 . .
C40' C39' H39C 110.4 . .
C38' C39' H39D 110.4 . .
C40' C39' H39D 110.4 . .
H39C C39' H39D 108.6 . .
C39' C40' H40D 109.5 . .
C39' C40' H40E 109.5 . .
H40D C40' H40E 109.5 . .
C39' C40' H40F 109.5 . .
H40D C40' H40F 109.5 . .
H40E C40' H40F 109.5 . .

loop_
_geom_bond_atom_site_label_1
_geom_bond_atom_site_label_2
_geom_bond_distance
_geom_bond_site_symmetry_2
Ti1 N1 1.7055(15) .
Ti1 N2 2.1154(14) .
Ti1 N3 2.1428(13) .
Ti1 N4 2.1918(13) .
Ti1 Cl1 2.3136(5) .
Ti1 C8 2.5360(16) .
N1 C1 1.382(2) .
N2 C8 1.324(2) .
N2 C9 1.4227(19) .
N3 C8 1.319(2) .
N3 C21 1.4211(19) .
N4 C33 1.337(2) .
N4 C37 1.349(2) .
C1 C6 1.396(2) .
C1 C2 1.405(2) .
C2 C3 1.383(3) .
C2 H2 0.9500 .
C3 C4 1.391(3) .
C3 H3 0.9500 .
C4 C5 1.391(3) .
C4 C7 1.512(2) .
C5 C6 1.388(2) .
C5 H5 0.9500 .
C6 H6 0.9500 .
C7 H7A 0.9800 .
C7 H7B 0.9800 .
C7 H7C 0.9800 .
C8 H8 0.9500 .
C9 C14 1.401(2) .
C9 C10 1.408(2) .
C10 C11 1.397(2) .
C10 C15 1.516(2) .
C11 C12 1.384(3) .
C11 H11 0.9500 .
C12 C13 1.382(3) .
C12 H12 0.9500 .
C13 C14 1.402(2) .
C13 H13 0.9500 .
C14 C18 1.523(2) .
C15 C16 1.517(3) .
C15 C17 1.518(3) .
C15 H15 1.0000 .
C16 H16A 0.9800 .
C16 H16B 0.9800 .
C16 H16C 0.9800 .
C17 H17A 0.9800 .
C17 H17B 0.9800 .
C17 H17C 0.9800 .
C18 C19 1.524(3) .
C18 C20 1.527(3) .
C18 H18 1.0000 .
C19 H19A 0.9800 .
C19 H19B 0.9800 .
C19 H19C 0.9800 .
C20 H20A 0.9800 .
C20 H20B 0.9800 .
C20 H20C 0.9800 .
C21 C22 1.404(2) .
C21 C26 1.407(2) .
C22 C23 1.402(2) .
C22 C27 1.520(2) .
C23 C24 1.382(3) .
C23 H23 0.9500 .
C24 C25 1.385(3) .
C24 H24 0.9500 .
C25 C26 1.395(2) .
C25 H25 0.9500 .
C26 C30 1.519(2) .
C27 C28 1.523(3) .
C27 C29 1.528(3) .
C27 H27 1.0000 .
C28 H28A 0.9800 .
C28 H28B 0.9800 .
C28 H28C 0.9800 .
C29 H29A 0.9800 .
C29 H29B 0.9800 .
C29 H29C 0.9800 .
C30 C31 1.531(3) .
C30 C32 1.535(3) .
C30 H30 1.0000 .
C31 H31A 0.9800 .
C31 H31B 0.9800 .
C31 H31C 0.9800 .
C32 H32A 0.9800 .
C32 H32B 0.9800 .
C32 H32C 0.9800 .
C33 C34 1.386(2) .
C33 H33 0.9500 .
C34 C35 1.384(3) .
C34 H34 0.9500 .
C35 C36 1.380(3) .
C35 H35 0.9500 .
C36 C37 1.385(2) .
C36 H36 0.9500 .
C37 H37 0.9500 .
C38 C38 1.208(19) 3_565
C38 C39 1.504(11) .
C38 H38A 0.9900 .
C38 H38B 0.9900 .
C39 C40 1.680(14) .
C39 H39A 0.9900 .
C39 H39B 0.9900 .
C40 H40A 0.9800 .
C40 H40B 0.9800 .
C40 H40C 0.9800 .
C38' C39' 1.493(7) .
C38' C38' 1.743(12) 3_565
C38' H38C 0.9900 .
C38' H38D 0.9900 .
C39' C40' 1.602(9) .
C39' H39C 0.9900 .
C39' H39D 0.9900 .
C40' H40D 0.9800 .
C40' H40E 0.9800 .
C40' H40F 0.9800 .

loop_
_geom_torsion_atom_site_label_1
_geom_torsion_atom_site_label_2
_geom_torsion_atom_site_label_3
_geom_torsion_atom_site_label_4
_geom_torsion
_geom_torsion_site_symmetry_1
N2 Ti1 N1 C1 69.4(3) .
N3 Ti1 N1 C1 136.0(3) .
N4 Ti1 N1 C1 -132.9(3) .
Cl1 Ti1 N1 C1 -31.2(3) .
C8 Ti1 N1 C1 102.6(3) .
Ti1 N1 C1 C6 -140.9(3) .
Ti1 N1 C1 C2 36.4(4) .
N1 C1 C2 C3 -176.09(16) .
C6 C1 C2 C3 1.3(3) .
C1 C2 C3 C4 -1.5(3) .
C2 C3 C4 C5 0.7(3) .
C2 C3 C4 C7 -178.59(18) .
C3 C4 C5 C6 0.2(3) .
C7 C4 C5 C6 179.57(17) .
C4 C5 C6 C1 -0.4(3) .
N1 C1 C6 C5 177.00(16) .
C2 C1 C6 C5 -0.3(2) .
C21 N3 C8 N2 -178.72(14) .
Ti1 N3 C8 N2 3.38(14) .
C21 N3 C8 Ti1 177.91(17) .
C9 N2 C8 N3 -179.06(14) .
Ti1 N2 C8 N3 -3.42(14) .
C9 N2 C8 Ti1 -175.64(16) .
C8 N2 C9 C14 72.3(2) .
Ti1 N2 C9 C14 -100.0(2) .
C8 N2 C9 C10 -110.17(17) .
Ti1 N2 C9 C10 77.5(2) .
C14 C9 C10 C11 -4.0(2) .
N2 C9 C10 C11 178.48(14) .
C14 C9 C10 C15 177.05(15) .
N2 C9 C10 C15 -0.5(2) .
C9 C10 C11 C12 1.9(2) .
C15 C10 C11 C12 -179.07(16) .
C10 C11 C12 C13 1.1(3) .
C11 C12 C13 C14 -2.2(3) .
C10 C9 C14 C13 2.9(2) .
N2 C9 C14 C13 -179.59(14) .
C10 C9 C14 C18 -174.72(15) .
N2 C9 C14 C18 2.8(2) .
C12 C13 C14 C9 0.2(3) .
C12 C13 C14 C18 177.91(16) .
C11 C10 C15 C16 51.8(2) .
C9 C10 C15 C16 -129.25(18) .
C11 C10 C15 C17 -73.1(2) .
C9 C10 C15 C17 105.9(2) .
C9 C14 C18 C19 -122.99(18) .
C13 C14 C18 C19 59.4(2) .
C9 C14 C18 C20 113.29(18) .
C13 C14 C18 C20 -64.3(2) .
C8 N3 C21 C22 -89.7(2) .
Ti1 N3 C21 C22 86.6(2) .
C8 N3 C21 C26 95.20(19) .
Ti1 N3 C21 C26 -88.5(2) .
C26 C21 C22 C23 -0.9(2) .
N3 C21 C22 C23 -175.91(16) .
C26 C21 C22 C27 -178.96(15) .
N3 C21 C22 C27 6.1(2) .
C21 C22 C23 C24 0.7(3) .
C27 C22 C23 C24 178.74(18) .
C22 C23 C24 C25 -0.1(3) .
C23 C24 C25 C26 -0.4(3) .
C24 C25 C26 C21 0.1(3) .
C24 C25 C26 C30 -178.52(18) .
C22 C21 C26 C25 0.5(2) .
N3 C21 C26 C25 175.51(15) .
C22 C21 C26 C30 179.21(15) .
N3 C21 C26 C30 -5.8(2) .
C23 C22 C27 C28 -81.3(2) .
C21 C22 C27 C28 96.68(19) .
C23 C22 C27 C29 43.0(2) .
C21 C22 C27 C29 -139.06(17) .
C25 C26 C30 C31 -30.2(2) .
C21 C26 C30 C31 151.11(16) .
C25 C26 C30 C32 92.3(2) .
C21 C26 C30 C32 -86.33(19) .
C37 N4 C33 C34 0.0(3) .
Ti1 N4 C33 C34 175.47(15) .
N4 C33 C34 C35 -0.6(3) .
C33 C34 C35 C36 0.4(3) .
C34 C35 C36 C37 0.3(3) .
C33 N4 C37 C36 0.7(2) .
Ti1 N4 C37 C36 -174.86(13) .
C35 C36 C37 N4 -0.9(3) .
C38 C38 C39 C40 173(3) 3_565
C38' C38' C39' C40' -176.8(9) 3_565
